data_2217391
loop_
_publ_author_name
'D. Gayathri'
'D. Velmurugan'
'K. Ravikumar'
'S. Devaraj'
'M. Kandaswamy'

_publ_section_title
;
 1-{2-[(Anthracen-10-yl)methyleneamino]phenyl}-3-phenylthiourea
;
_journal_coeditor_code AT2524
_journal_issue 2
_journal_name_full 'Acta Crystallographica Section E'
_journal_page_first o408
_journal_page_last o408
_journal_paper_doi 10.1107/S1600536807068729
_journal_volume 64
_journal_year 2008
_chemical_formula_iupac 'C28 H21 N3 S'
_chemical_formula_moiety 'C28 H21 N3 S'
_chemical_formula_sum 'C28 H21 N3 S'
_chemical_formula_weight 431.54
_chemical_name_systematic
;
1-{2-[(Anthracen-10-yl)methyleneamino]phenyl}-3-phenylthiourea
;
_space_group_IT_number 2
_symmetry_cell_setting triclinic
_symmetry_space_group_name_Hall '-P 1'
_symmetry_space_group_name_H-M 'P -1'
_atom_sites_solution_hydrogens geom
_atom_sites_solution_primary direct
_atom_sites_solution_secondary difmap
_audit_creation_method SHELXL-97
_cell_angle_alpha 74.0450(10)
_cell_angle_beta 88.7050(10)
_cell_angle_gamma 87.4210(10)
_cell_formula_units_Z 4
_cell_length_a 6.6148(6)
_cell_length_b 14.3154(12)
_cell_length_c 23.823(2)
_cell_measurement_reflns_used 4967
_cell_measurement_temperature 293(2)
_cell_measurement_theta_max 25.00
_cell_measurement_theta_min 0.89
_cell_volume 2166.7(3)
_computing_cell_refinement 'SAINT (Bruker, 2001)'
_computing_data_collection 'SMART (Bruker, 2001)'
_computing_data_reduction 'SAINT (Bruker, 2001)'
_computing_molecular_graphics 'PLATON (Spek, 2003)'
_computing_publication_material 'SHELXL97 (Sheldrick, 2008) and PARST (Nardelli, 1995)'
_computing_structure_refinement 'SHELXL97 (Sheldrick, 2008)'
_computing_structure_solution 'SHELXS97 (Sheldrick, 2008)'
_diffrn_ambient_temperature 293(2)
_diffrn_measured_fraction_theta_full 0.997
_diffrn_measured_fraction_theta_max 0.950
_diffrn_measurement_device 'Bruker SMART APEX'
_diffrn_measurement_device_type 'Bruker SMART APEX CCD area-detector'
_diffrn_measurement_method '\w scans'
_diffrn_radiation_monochromator graphite
_diffrn_radiation_source 'fine-focus sealed tube'
_diffrn_radiation_type MoK\a
_diffrn_radiation_wavelength 0.71073
_diffrn_reflns_av_R_equivalents 0.0191
_diffrn_reflns_av_sigmaI/netI 0.0235
_diffrn_reflns_limit_h_max 8
_diffrn_reflns_limit_h_min -8
_diffrn_reflns_limit_k_max 18
_diffrn_reflns_limit_k_min -18
_diffrn_reflns_limit_l_max 30
_diffrn_reflns_limit_l_min -31
_diffrn_reflns_number 25075
_diffrn_reflns_theta_full 25.00
_diffrn_reflns_theta_max 27.99
_diffrn_reflns_theta_min 0.89
_diffrn_standards_number 0
_exptl_absorpt_coefficient_mu 0.171
_exptl_absorpt_correction_type none
_exptl_crystal_colour orange
_exptl_crystal_density_diffrn 1.323
_exptl_crystal_density_method 'not measured'
_exptl_crystal_description block
_exptl_crystal_F_000 904
_exptl_crystal_size_max 0.27
_exptl_crystal_size_mid 0.25
_exptl_crystal_size_min 0.20
_refine_diff_density_max 0.301
_refine_diff_density_min -0.180
_refine_ls_extinction_method none
_refine_ls_goodness_of_fit_ref 1.007
_refine_ls_hydrogen_treatment constr
_refine_ls_matrix_type full
_refine_ls_number_parameters 577
_refine_ls_number_reflns 9927
_refine_ls_number_restraints 0
_refine_ls_restrained_S_all 1.007
_refine_ls_R_factor_all 0.0584
_refine_ls_R_factor_gt 0.0467
_refine_ls_shift/su_max 0.001
_refine_ls_shift/su_mean 0.000
_refine_ls_structure_factor_coef Fsqd
_refine_ls_weighting_details 'calc w=1/[\s^2^(Fo^2^)+(0.0719P)^2^+0.4912P] where P=(Fo^2^+2Fc^2^)/3'
_refine_ls_weighting_scheme calc
_refine_ls_wR_factor_gt 0.1221
_refine_ls_wR_factor_ref 0.1327
_reflns_number_gt 7972
_reflns_number_total 9927
_reflns_threshold_expression I>2sigma(I)
_cod_data_source_file at2524.cif
_cod_data_source_block I
_cod_database_code 2217391
_cod_database_fobs_code 2217391

loop_
_symmetry_equiv_pos_as_xyz
'x, y, z'
'-x, -y, -z'

loop_
_atom_site_type_symbol
_atom_site_label
_atom_site_fract_x
_atom_site_fract_y
_atom_site_fract_z
_atom_site_U_iso_or_equiv
_atom_site_adp_type
_atom_site_calc_flag
_atom_site_refinement_flags
_atom_site_occupancy
C C1 1.0750(3) 0.83551(13) 0.43543(8) 0.0668(5) Uani d . 1
H H1 0.9428 0.8512 0.4226 0.080 Uiso calc R 1
C C2 1.2051(4) 0.90827(15) 0.43618(9) 0.0824(7) Uani d . 1
H H2 1.1604 0.9730 0.4227 0.099 Uiso calc R 1
C C3 1.4005(4) 0.88623(17) 0.45663(9) 0.0757(6) Uani d . 1
H H3 1.4874 0.9357 0.4563 0.091 Uiso calc R 1
C C4 1.4646(3) 0.79053(17) 0.47747(9) 0.0661(5) Uani d . 1
H H4 1.5937 0.7750 0.4928 0.079 Uiso calc R 1
C C5 1.3389(3) 0.71766(14) 0.47575(8) 0.0549(4) Uani d . 1
H H5 1.3847 0.6531 0.4893 0.066 Uiso calc R 1
C C6 1.1435(2) 0.73914(12) 0.45391(6) 0.0453(3) Uani d . 1
C C7 0.8606(2) 0.64513(10) 0.42670(7) 0.0407(3) Uani d . 1
C C8 0.6251(2) 0.73651(10) 0.34664(6) 0.0388(3) Uani d . 1
C C9 0.4771(3) 0.67024(12) 0.34774(7) 0.0499(4) Uani d . 1
H H9 0.4953 0.6061 0.3700 0.060 Uiso calc R 1
C C10 0.3022(3) 0.69976(13) 0.31565(8) 0.0533(4) Uani d . 1
H H10 0.2026 0.6553 0.3172 0.064 Uiso calc R 1
C C11 0.2736(3) 0.79363(13) 0.28152(8) 0.0548(4) Uani d . 1
H H11 0.1544 0.8129 0.2608 0.066 Uiso calc R 1
C C12 0.4229(3) 0.85882(12) 0.27830(8) 0.0529(4) Uani d . 1
H H12 0.4054 0.9219 0.2544 0.063 Uiso calc R 1
C C13 0.5993(2) 0.83184(10) 0.31016(7) 0.0405(3) Uani d . 1
C C14 0.7895(2) 0.96526(11) 0.26658(7) 0.0455(4) Uani d . 1
H H14 0.7202 0.9697 0.2323 0.055 Uiso calc R 1
C C15 0.9408(2) 1.03762(10) 0.26697(7) 0.0414(3) Uani d . 1
C C16 1.0866(2) 1.05835(10) 0.22175(7) 0.0428(3) Uani d . 1
C C17 1.0824(3) 1.02141(12) 0.17182(8) 0.0554(4) Uani d . 1
H H17 0.9750 0.9845 0.1673 0.067 Uiso calc R 1
C C18 1.2331(4) 1.03941(15) 0.13084(9) 0.0704(6) Uani d . 1
H H18 1.2263 1.0153 0.0985 0.084 Uiso calc R 1
C C19 1.3993(4) 1.09424(16) 0.13679(10) 0.0738(6) Uani d . 1
H H19 1.5029 1.1044 0.1090 0.089 Uiso calc R 1
C C20 1.4083(3) 1.13178(13) 0.18254(9) 0.0627(5) Uani d . 1
H H20 1.5178 1.1685 0.1857 0.075 Uiso calc R 1
C C21 1.2538(2) 1.11652(11) 0.22630(7) 0.0473(4) Uani d . 1
C C22 1.2633(3) 1.15498(11) 0.27368(8) 0.0527(4) Uani d . 1
H H22 1.3740 1.1908 0.2770 0.063 Uiso calc R 1
C C23 1.1118(3) 1.14130(11) 0.31620(7) 0.0512(4) Uani d . 1
C C24 1.1149(4) 1.18661(14) 0.36275(9) 0.0726(6) Uani d . 1
H H24 1.2239 1.2235 0.3661 0.087 Uiso calc R 1
C C25 0.9601(5) 1.17627(17) 0.40198(10) 0.0892(8) Uani d . 1
H H25 0.9639 1.2060 0.4321 0.107 Uiso calc R 1
C C26 0.7947(5) 1.12125(17) 0.39754(10) 0.0862(7) Uani d . 1
H H26 0.6877 1.1167 0.4240 0.103 Uiso calc R 1
C C27 0.7874(3) 1.07436(14) 0.35527(9) 0.0640(5) Uani d . 1
H H27 0.6774 1.0369 0.3539 0.077 Uiso calc R 1
C C28 0.9462(3) 1.08186(11) 0.31304(7) 0.0464(4) Uani d . 1
C C29 0.8250(2) 0.82162(12) 0.11334(8) 0.0498(4) Uani d . 1
H H29 0.8800 0.8707 0.0836 0.060 Uiso calc R 1
C C30 0.9403(3) 0.77475(14) 0.16104(9) 0.0596(5) Uani d . 1
H H30 1.0722 0.7931 0.1636 0.071 Uiso calc R 1
C C31 0.8624(3) 0.70121(14) 0.20488(9) 0.0660(5) Uani d . 1
H H31 0.9413 0.6693 0.2368 0.079 Uiso calc R 1
C C32 0.6657(3) 0.67491(14) 0.20117(8) 0.0663(5) Uani d . 1
H H32 0.6130 0.6246 0.2306 0.080 Uiso calc R 1
C C33 0.5464(3) 0.72254(13) 0.15422(7) 0.0564(4) Uani d . 1
H H33 0.4130 0.7056 0.1526 0.068 Uiso calc R 1
C C34 0.6266(2) 0.79581(11) 0.10948(7) 0.0423(3) Uani d . 1
C C35 0.3493(2) 0.83579(10) 0.03364(6) 0.0393(3) Uani d . 1
C C36 0.1103(2) 0.70265(10) 0.03509(6) 0.0372(3) Uani d . 1
C C37 -0.0307(2) 0.74808(12) -0.00702(7) 0.0469(4) Uani d . 1
H H37 -0.0083 0.8100 -0.0311 0.056 Uiso calc R 1
C C38 -0.2040(3) 0.70172(13) -0.01336(8) 0.0531(4) Uani d . 1
H H38 -0.2979 0.7331 -0.0415 0.064 Uiso calc R 1
C C39 -0.2395(3) 0.61000(14) 0.02130(8) 0.0615(5) Uani d . 1
H H39 -0.3570 0.5794 0.0170 0.074 Uiso calc R 1
C C40 -0.0983(3) 0.56365(13) 0.06269(8) 0.0586(5) Uani d . 1
H H40 -0.1209 0.5011 0.0859 0.070 Uiso calc R 1
C C41 0.0756(2) 0.60844(11) 0.07029(6) 0.0411(3) Uani d . 1
C C42 0.1800(2) 0.50230(11) 0.15842(7) 0.0450(3) Uani d . 1
H H42 0.0437 0.4950 0.1683 0.054 Uiso calc R 1
C C43 0.3335(2) 0.44540(10) 0.19903(7) 0.0427(3) Uani d . 1
C C44 0.3104(3) 0.43694(11) 0.25943(7) 0.0473(4) Uani d . 1
C C45 0.1310(3) 0.46802(12) 0.28476(8) 0.0593(5) Uani d . 1
H H45 0.0216 0.4948 0.2610 0.071 Uiso calc R 1
C C46 0.1176(4) 0.45915(14) 0.34297(9) 0.0736(6) Uani d . 1
H H46 -0.0025 0.4777 0.3587 0.088 Uiso calc R 1
C C47 0.2841(5) 0.42199(16) 0.37991(9) 0.0795(7) Uani d . 1
H H47 0.2748 0.4190 0.4194 0.095 Uiso calc R 1
C C48 0.4553(4) 0.39112(15) 0.35819(8) 0.0699(6) Uani d . 1
H H48 0.5633 0.3669 0.3831 0.084 Uiso calc R 1
C C49 0.4761(3) 0.39443(12) 0.29795(7) 0.0545(4) Uani d . 1
C C50 0.6473(3) 0.35753(13) 0.27574(8) 0.0573(5) Uani d . 1
H H50 0.7555 0.3331 0.3005 0.069 Uiso calc R 1
C C51 0.6633(2) 0.35574(11) 0.21783(7) 0.0500(4) Uani d . 1
C C52 0.8315(3) 0.30881(13) 0.19662(9) 0.0620(5) Uani d . 1
H H52 0.9389 0.2830 0.2214 0.074 Uiso calc R 1
C C53 0.8381(3) 0.30117(14) 0.14154(10) 0.0660(5) Uani d . 1
H H53 0.9487 0.2699 0.1287 0.079 Uiso calc R 1
C C54 0.6768(3) 0.34067(13) 0.10326(9) 0.0587(4) Uani d . 1
H H54 0.6796 0.3329 0.0658 0.070 Uiso calc R 1
C C55 0.5179(3) 0.38982(11) 0.12048(7) 0.0486(4) Uani d . 1
H H55 0.4162 0.4173 0.0940 0.058 Uiso calc R 1
C C56 0.5029(2) 0.40045(10) 0.17814(7) 0.0426(3) Uani d . 1
N N1 1.0247(2) 0.65807(9) 0.45631(6) 0.0500(3) Uani d . 1
H H1A 1.0655 0.6061 0.4820 0.060 Uiso calc R 1
N N2 0.8043(2) 0.71818(9) 0.38004(6) 0.0456(3) Uani d . 1
H H2A 0.8932 0.7616 0.3684 0.055 Uiso calc R 1
N N3 0.75168(19) 0.89754(9) 0.31147(6) 0.0452(3) Uani d . 1
N N4 0.5165(2) 0.85242(9) 0.06068(6) 0.0485(3) Uani d . 1
H H4A 0.5654 0.9084 0.0452 0.058 Uiso calc R 1
N N5 0.29052(19) 0.74304(9) 0.04688(6) 0.0436(3) Uani d . 1
H H5A 0.3786 0.7009 0.0659 0.052 Uiso calc R 1
N N6 0.22933(19) 0.56134(9) 0.11000(6) 0.0435(3) Uani d . 1
S S1 0.74429(7) 0.53913(3) 0.45046(2) 0.05533(13) Uani d . 1
S S2 0.23302(6) 0.93114(3) -0.01346(2) 0.05342(13) Uani d . 1

loop_
_atom_site_aniso_label
_atom_site_aniso_U_11
_atom_site_aniso_U_22
_atom_site_aniso_U_33
_atom_site_aniso_U_12
_atom_site_aniso_U_13
_atom_site_aniso_U_23
C1 0.0887(14) 0.0436(9) 0.0634(11) -0.0040(9) -0.0342(10) -0.0039(8)
C2 0.132(2) 0.0445(10) 0.0649(12) -0.0186(12) -0.0358(13) -0.0002(9)
C3 0.1011(17) 0.0719(14) 0.0559(11) -0.0431(13) -0.0029(11) -0.0140(10)
C4 0.0545(11) 0.0793(14) 0.0698(12) -0.0173(10) 0.0013(9) -0.0274(11)
C5 0.0492(9) 0.0562(10) 0.0595(10) -0.0036(8) -0.0024(8) -0.0156(8)
C6 0.0528(9) 0.0423(8) 0.0377(8) -0.0060(7) -0.0069(6) -0.0045(6)
C7 0.0406(7) 0.0336(7) 0.0435(8) 0.0008(6) -0.0049(6) -0.0032(6)
C8 0.0415(7) 0.0345(7) 0.0373(7) -0.0041(6) -0.0073(6) -0.0038(6)
C9 0.0583(10) 0.0373(8) 0.0486(9) -0.0115(7) -0.0134(7) -0.0002(7)
C10 0.0507(9) 0.0484(9) 0.0589(10) -0.0162(7) -0.0136(7) -0.0083(8)
C11 0.0455(9) 0.0490(9) 0.0672(11) -0.0035(7) -0.0212(8) -0.0092(8)
C12 0.0500(9) 0.0354(8) 0.0672(11) -0.0011(7) -0.0186(8) -0.0025(7)
C13 0.0406(7) 0.0329(7) 0.0457(8) -0.0040(6) -0.0078(6) -0.0055(6)
C14 0.0452(8) 0.0364(7) 0.0498(9) -0.0024(6) -0.0141(7) -0.0021(6)
C15 0.0448(8) 0.0279(6) 0.0455(8) -0.0017(6) -0.0099(6) 0.0007(6)
C16 0.0477(8) 0.0284(7) 0.0458(8) 0.0022(6) -0.0096(6) 0.0009(6)
C17 0.0681(11) 0.0430(9) 0.0516(10) 0.0030(8) -0.0110(8) -0.0069(7)
C18 0.0955(16) 0.0606(12) 0.0484(10) 0.0151(11) 0.0003(10) -0.0065(9)
C19 0.0757(14) 0.0616(12) 0.0665(13) 0.0092(11) 0.0179(11) 0.0087(10)
C20 0.0554(10) 0.0448(9) 0.0731(13) -0.0020(8) 0.0060(9) 0.0082(9)
C21 0.0471(8) 0.0304(7) 0.0549(9) -0.0010(6) -0.0060(7) 0.0046(6)
C22 0.0544(9) 0.0330(7) 0.0645(10) -0.0110(7) -0.0154(8) -0.0003(7)
C23 0.0677(11) 0.0318(7) 0.0502(9) -0.0048(7) -0.0142(8) -0.0034(7)
C24 0.1128(18) 0.0435(10) 0.0621(12) -0.0131(11) -0.0221(12) -0.0124(9)
C25 0.156(3) 0.0593(13) 0.0565(12) -0.0048(15) -0.0014(15) -0.0237(10)
C26 0.129(2) 0.0610(13) 0.0683(14) -0.0083(14) 0.0262(14) -0.0183(11)
C27 0.0812(13) 0.0460(10) 0.0611(11) -0.0065(9) 0.0113(10) -0.0086(8)
C28 0.0571(9) 0.0305(7) 0.0460(8) -0.0021(6) -0.0057(7) -0.0007(6)
C29 0.0455(9) 0.0467(9) 0.0562(10) -0.0021(7) -0.0099(7) -0.0116(7)
C30 0.0490(9) 0.0618(11) 0.0711(12) 0.0055(8) -0.0229(8) -0.0231(10)
C31 0.0815(13) 0.0551(11) 0.0612(11) 0.0114(10) -0.0356(10) -0.0150(9)
C32 0.0912(15) 0.0551(11) 0.0465(10) -0.0107(10) -0.0176(9) -0.0009(8)
C33 0.0576(10) 0.0574(10) 0.0483(9) -0.0124(8) -0.0103(8) -0.0025(8)
C34 0.0426(8) 0.0373(7) 0.0453(8) 0.0005(6) -0.0106(6) -0.0079(6)
C35 0.0352(7) 0.0360(7) 0.0416(7) -0.0021(6) -0.0029(6) -0.0020(6)
C36 0.0371(7) 0.0351(7) 0.0370(7) -0.0019(6) -0.0050(5) -0.0054(6)
C37 0.0505(9) 0.0402(8) 0.0446(8) -0.0025(7) -0.0131(7) -0.0014(6)
C38 0.0500(9) 0.0536(10) 0.0511(9) -0.0028(7) -0.0204(7) -0.0050(8)
C39 0.0524(10) 0.0588(11) 0.0668(11) -0.0167(8) -0.0214(8) -0.0028(9)
C40 0.0595(10) 0.0439(9) 0.0632(11) -0.0145(8) -0.0194(8) 0.0044(8)
C41 0.0422(8) 0.0354(7) 0.0423(8) -0.0016(6) -0.0088(6) -0.0042(6)
C42 0.0443(8) 0.0364(7) 0.0496(9) -0.0059(6) -0.0089(7) -0.0027(6)
C43 0.0488(8) 0.0301(7) 0.0445(8) -0.0099(6) -0.0111(6) -0.0003(6)
C44 0.0624(10) 0.0293(7) 0.0474(8) -0.0131(7) -0.0077(7) -0.0033(6)
C45 0.0802(13) 0.0384(8) 0.0576(10) -0.0085(8) -0.0003(9) -0.0093(8)
C46 0.1098(18) 0.0483(10) 0.0660(13) -0.0177(11) 0.0168(12) -0.0202(9)
C47 0.139(2) 0.0554(12) 0.0477(11) -0.0326(13) -0.0053(13) -0.0151(9)
C48 0.1050(17) 0.0554(11) 0.0480(10) -0.0246(11) -0.0185(11) -0.0072(9)
C49 0.0767(12) 0.0377(8) 0.0451(9) -0.0212(8) -0.0178(8) -0.0003(7)
C50 0.0595(10) 0.0477(9) 0.0557(10) -0.0130(8) -0.0242(8) 0.0044(8)
C51 0.0485(9) 0.0358(8) 0.0562(10) -0.0107(7) -0.0150(7) 0.0060(7)
C52 0.0464(9) 0.0461(9) 0.0779(13) -0.0008(7) -0.0127(8) 0.0099(9)
C53 0.0557(11) 0.0487(10) 0.0820(14) 0.0014(8) 0.0086(10) -0.0001(9)
C54 0.0654(11) 0.0454(9) 0.0600(11) -0.0072(8) 0.0055(9) -0.0053(8)
C55 0.0531(9) 0.0383(8) 0.0486(9) -0.0064(7) -0.0064(7) -0.0011(7)
C56 0.0452(8) 0.0287(7) 0.0472(8) -0.0089(6) -0.0111(6) 0.0027(6)
N1 0.0529(8) 0.0357(6) 0.0524(8) -0.0039(6) -0.0181(6) 0.0048(6)
N2 0.0462(7) 0.0360(6) 0.0461(7) -0.0118(5) -0.0124(5) 0.0054(5)
N3 0.0439(7) 0.0313(6) 0.0547(8) -0.0045(5) -0.0142(6) -0.0009(5)
N4 0.0442(7) 0.0377(7) 0.0549(8) -0.0094(5) -0.0144(6) 0.0042(6)
N5 0.0390(6) 0.0337(6) 0.0508(7) -0.0011(5) -0.0137(5) 0.0015(5)
N6 0.0452(7) 0.0324(6) 0.0471(7) -0.0041(5) -0.0120(5) 0.0001(5)
S1 0.0498(2) 0.0344(2) 0.0690(3) -0.00536(16) -0.01566(19) 0.00915(18)
S2 0.0460(2) 0.0368(2) 0.0651(3) -0.00503(16) -0.01748(18) 0.00861(18)

loop_
_atom_type_symbol
_atom_type_description
_atom_type_scat_dispersion_real
_atom_type_scat_dispersion_imag
_atom_type_scat_source
C C 0.0033 0.0016 'International Tables Vol C Tables 4.2.6.8 and 6.1.1.4'
H H 0.0000 0.0000 'International Tables Vol C Tables 4.2.6.8 and 6.1.1.4'
N N 0.0061 0.0033 'International Tables Vol C Tables 4.2.6.8 and 6.1.1.4'
S S 0.1246 0.1234 'International Tables Vol C Tables 4.2.6.8 and 6.1.1.4'

loop_
_geom_angle_atom_site_label_1
_geom_angle_atom_site_label_2
_geom_angle_atom_site_label_3
_geom_angle
C2 C1 C6 119.44(19)
C2 C1 H1 120.3
C6 C1 H1 120.3
C3 C2 C1 121.1(2)
C3 C2 H2 119.5
C1 C2 H2 119.5
C4 C3 C2 119.27(19)
C4 C3 H3 120.4
C2 C3 H3 120.4
C5 C4 C3 120.3(2)
C5 C4 H4 119.9
C3 C4 H4 119.9
C4 C5 C6 120.85(18)
C4 C5 H5 119.6
C6 C5 H5 119.6
C1 C6 C5 118.99(16)
C1 C6 N1 124.94(16)
C5 C6 N1 115.92(14)
N2 C7 N1 117.21(13)
N2 C7 S1 125.02(12)
N1 C7 S1 117.76(11)
C9 C8 C13 118.98(13)
C9 C8 N2 126.00(13)
C13 C8 N2 115.01(12)
C10 C9 C8 119.98(14)
C10 C9 H9 120.0
C8 C9 H9 120.0
C11 C10 C9 121.11(15)
C11 C10 H10 119.4
C9 C10 H10 119.4
C10 C11 C12 119.34(15)
C10 C11 H11 120.3
C12 C11 H11 120.3
C11 C12 C13 121.02(15)
C11 C12 H12 119.5
C13 C12 H12 119.5
C12 C13 C8 119.47(13)
C12 C13 N3 123.33(13)
C8 C13 N3 117.03(12)
N3 C14 C15 121.62(14)
N3 C14 H14 119.2
C15 C14 H14 119.2
C16 C15 C28 120.45(14)
C16 C15 C14 118.51(14)
C28 C15 C14 120.97(14)
C15 C16 C17 123.43(15)
C15 C16 C21 119.14(15)
C17 C16 C21 117.39(15)
C18 C17 C16 121.09(18)
C18 C17 H17 119.5
C16 C17 H17 119.5
C17 C18 C19 120.9(2)
C17 C18 H18 119.6
C19 C18 H18 119.6
C20 C19 C18 120.17(19)
C20 C19 H19 119.9
C18 C19 H19 119.9
C19 C20 C21 121.42(19)
C19 C20 H20 119.3
C21 C20 H20 119.3
C22 C21 C20 121.45(17)
C22 C21 C16 119.52(15)
C20 C21 C16 119.02(17)
C21 C22 C23 121.73(15)
C21 C22 H22 119.1
C23 C22 H22 119.1
C22 C23 C24 121.61(18)
C22 C23 C28 119.49(15)
C24 C23 C28 118.89(18)
C25 C24 C23 120.5(2)
C25 C24 H24 119.7
C23 C24 H24 119.7
C24 C25 C26 120.5(2)
C24 C25 H25 119.7
C26 C25 H25 119.7
C27 C26 C25 121.2(2)
C27 C26 H26 119.4
C25 C26 H26 119.4
C26 C27 C28 120.8(2)
C26 C27 H27 119.6
C28 C27 H27 119.6
C15 C28 C27 122.69(16)
C15 C28 C23 119.31(15)
C27 C28 C23 117.91(16)
C30 C29 C34 120.22(17)
C30 C29 H29 119.9
C34 C29 H29 119.9
C31 C30 C29 120.60(17)
C31 C30 H30 119.7
C29 C30 H30 119.7
C30 C31 C32 119.46(17)
C30 C31 H31 120.3
C32 C31 H31 120.3
C31 C32 C33 120.71(18)
C31 C32 H32 119.6
C33 C32 H32 119.6
C32 C33 C34 119.71(17)
C32 C33 H33 120.1
C34 C33 H33 120.1
C33 C34 C29 119.27(15)
C33 C34 N4 124.68(14)
C29 C34 N4 115.92(14)
N5 C35 N4 116.82(13)
N5 C35 S2 125.39(11)
N4 C35 S2 117.79(11)
C37 C36 C41 119.01(13)
C37 C36 N5 125.81(13)
C41 C36 N5 115.19(12)
C38 C37 C36 120.32(14)
C38 C37 H37 119.8
C36 C37 H37 119.8
C39 C38 C37 120.89(15)
C39 C38 H38 119.6
C37 C38 H38 119.6
C38 C39 C40 119.14(16)
C38 C39 H39 120.4
C40 C39 H39 120.4
C41 C40 C39 121.25(16)
C41 C40 H40 119.4
C39 C40 H40 119.4
C40 C41 C36 119.38(13)
C40 C41 N6 122.91(13)
C36 C41 N6 117.60(13)
N6 C42 C43 121.60(15)
N6 C42 H42 119.2
C43 C42 H42 119.2
C56 C43 C44 120.31(14)
C56 C43 C42 120.68(14)
C44 C43 C42 119.00(15)
C43 C44 C45 123.47(16)
C43 C44 C49 118.77(16)
C45 C44 C49 117.76(16)
C46 C45 C44 121.1(2)
C46 C45 H45 119.5
C44 C45 H45 119.5
C45 C46 C47 120.8(2)
C45 C46 H46 119.6
C47 C46 H46 119.6
C48 C47 C46 120.2(2)
C48 C47 H47 119.9
C46 C47 H47 119.9
C47 C48 C49 121.7(2)
C47 C48 H48 119.1
C49 C48 H48 119.1
C50 C49 C48 122.22(18)
C50 C49 C44 119.51(15)
C48 C49 C44 118.3(2)
C49 C50 C51 122.32(15)
C49 C50 H50 118.8
C51 C50 H50 118.8
C50 C51 C52 121.97(16)
C50 C51 C56 119.13(17)
C52 C51 C56 118.88(16)
C53 C52 C51 121.42(17)
C53 C52 H52 119.3
C51 C52 H52 119.3
C52 C53 C54 119.96(18)
C52 C53 H53 120.0
C54 C53 H53 120.0
C55 C54 C53 120.86(19)
C55 C54 H54 119.6
C53 C54 H54 119.6
C54 C55 C56 121.67(16)
C54 C55 H55 119.2
C56 C55 H55 119.2
C43 C56 C55 123.44(14)
C43 C56 C51 119.30(15)
C55 C56 C51 117.07(15)
C7 N1 C6 133.57(13)
C7 N1 H1A 113.2
C6 N1 H1A 113.2
C7 N2 C8 131.67(13)
C7 N2 H2A 114.2
C8 N2 H2A 114.2
C14 N3 C13 120.04(13)
C35 N4 C34 132.70(13)
C35 N4 H4A 113.6
C34 N4 H4A 113.6
C35 N5 C36 131.68(12)
C35 N5 H5A 114.2
C36 N5 H5A 114.2
C42 N6 C41 119.36(13)

loop_
_geom_bond_atom_site_label_1
_geom_bond_atom_site_label_2
_geom_bond_distance
C1 C2 1.385(3)
C1 C6 1.386(2)
C1 H1 0.9300
C2 C3 1.384(3)
C2 H2 0.9300
C3 C4 1.373(3)
C3 H3 0.9300
C4 C5 1.373(3)
C4 H4 0.9300
C5 C6 1.393(2)
C5 H5 0.9300
C6 N1 1.418(2)
C7 N2 1.3462(18)
C7 N1 1.354(2)
C7 S1 1.6818(15)
C8 C9 1.389(2)
C8 C13 1.4073(19)
C8 N2 1.4164(18)
C9 C10 1.385(2)
C9 H9 0.9300
C10 C11 1.373(2)
C10 H10 0.9300
C11 C12 1.376(2)
C11 H11 0.9300
C12 C13 1.387(2)
C12 H12 0.9300
C13 N3 1.4159(18)
C14 N3 1.259(2)
C14 C15 1.475(2)
C14 H14 0.9300
C15 C16 1.408(2)
C15 C28 1.412(2)
C16 C17 1.430(2)
C16 C21 1.437(2)
C17 C18 1.361(3)
C17 H17 0.9300
C18 C19 1.411(3)
C18 H18 0.9300
C19 C20 1.345(3)
C19 H19 0.9300
C20 C21 1.423(3)
C20 H20 0.9300
C21 C22 1.389(3)
C22 C23 1.390(3)
C22 H22 0.9300
C23 C24 1.431(3)
C23 C28 1.432(2)
C24 C25 1.356(4)
C24 H24 0.9300
C25 C26 1.399(4)
C25 H25 0.9300
C26 C27 1.358(3)
C26 H26 0.9300
C27 C28 1.425(3)
C27 H27 0.9300
C29 C30 1.377(2)
C29 C34 1.391(2)
C29 H29 0.9300
C30 C31 1.373(3)
C30 H30 0.9300
C31 C32 1.382(3)
C31 H31 0.9300
C32 C33 1.382(2)
C32 H32 0.9300
C33 C34 1.388(2)
C33 H33 0.9300
C34 N4 1.4164(18)
C35 N5 1.3506(19)
C35 N4 1.3545(19)
C35 S2 1.6782(14)
C36 C37 1.3884(19)
C36 C41 1.404(2)
C36 N5 1.4146(18)
C37 C38 1.382(2)
C37 H37 0.9300
C38 C39 1.373(2)
C38 H38 0.9300
C39 C40 1.382(2)
C39 H39 0.9300
C40 C41 1.381(2)
C40 H40 0.9300
C41 N6 1.4192(18)
C42 N6 1.274(2)
C42 C43 1.472(2)
C42 H42 0.9300
C43 C56 1.415(2)
C43 C44 1.416(2)
C44 C45 1.427(3)
C44 C49 1.446(2)
C45 C46 1.359(3)
C45 H45 0.9300
C46 C47 1.416(3)
C46 H46 0.9300
C47 C48 1.341(3)
C47 H47 0.9300
C48 C49 1.427(3)
C48 H48 0.9300
C49 C50 1.384(3)
C50 C51 1.388(3)
C50 H50 0.9300
C51 C52 1.428(3)
C51 C56 1.443(2)
C52 C53 1.346(3)
C52 H52 0.9300
C53 C54 1.412(3)
C53 H53 0.9300
C54 C55 1.357(3)
C54 H54 0.9300
C55 C56 1.424(2)
C55 H55 0.9300
N1 H1A 0.8600
N2 H2A 0.8600
N4 H4A 0.8600
N5 H5A 0.8600

loop_
_geom_hbond_atom_site_label_D
_geom_hbond_atom_site_label_H
_geom_hbond_atom_site_label_A
_geom_hbond_site_symmetry_A
_geom_hbond_distance_DH
_geom_hbond_distance_HA
_geom_hbond_distance_DA
_geom_hbond_angle_DHA
N1 H1A S1 2_766 0.86 2.55 3.399(2) 168.7
N2 H2A N3 1_555 0.86 2.22 2.650(2) 110.5
N4 H4A S2 2_675 0.86 2.63 3.4750(10) 169.1
N5 H5A N6 1_555 0.86 2.25 2.666(2) 110.0

loop_
_geom_torsion_atom_site_label_1
_geom_torsion_atom_site_label_2
_geom_torsion_atom_site_label_3
_geom_torsion_atom_site_label_4
_geom_torsion
C6 C1 C2 C3 -1.9(3)
C1 C2 C3 C4 -1.2(3)
C2 C3 C4 C5 2.7(3)
C3 C4 C5 C6 -1.2(3)
C2 C1 C6 C5 3.4(3)
C2 C1 C6 N1 178.75(19)
C4 C5 C6 C1 -1.9(3)
C4 C5 C6 N1 -177.70(17)
C13 C8 C9 C10 -3.4(3)
N2 C8 C9 C10 175.63(16)
C8 C9 C10 C11 1.3(3)
C9 C10 C11 C12 1.3(3)
C10 C11 C12 C13 -1.7(3)
C11 C12 C13 C8 -0.4(3)
C11 C12 C13 N3 -175.68(17)
C9 C8 C13 C12 3.0(2)
N2 C8 C13 C12 -176.15(15)
C9 C8 C13 N3 178.55(15)
N2 C8 C13 N3 -0.6(2)
N3 C14 C15 C16 131.51(17)
N3 C14 C15 C28 -45.5(2)
C28 C15 C16 C17 -175.64(14)
C14 C15 C16 C17 7.4(2)
C28 C15 C16 C21 6.8(2)
C14 C15 C16 C21 -170.17(13)
C15 C16 C17 C18 -176.45(16)
C21 C16 C17 C18 1.1(2)
C16 C17 C18 C19 0.7(3)
C17 C18 C19 C20 -1.8(3)
C18 C19 C20 C21 0.8(3)
C19 C20 C21 C22 179.76(17)
C19 C20 C21 C16 1.0(3)
C15 C16 C21 C22 -3.1(2)
C17 C16 C21 C22 179.26(14)
C15 C16 C21 C20 175.70(14)
C17 C16 C21 C20 -2.0(2)
C20 C21 C22 C23 179.24(15)
C16 C21 C22 C23 -2.0(2)
C21 C22 C23 C24 -175.56(16)
C21 C22 C23 C28 3.3(2)
C22 C23 C24 C25 176.57(19)
C28 C23 C24 C25 -2.3(3)
C23 C24 C25 C26 -0.1(4)
C24 C25 C26 C27 2.2(4)
C25 C26 C27 C28 -1.7(3)
C16 C15 C28 C27 170.93(15)
C14 C15 C28 C27 -12.2(2)
C16 C15 C28 C23 -5.6(2)
C14 C15 C28 C23 171.36(14)
C26 C27 C28 C15 -177.34(18)
C26 C27 C28 C23 -0.8(3)
C22 C23 C28 C15 0.5(2)
C24 C23 C28 C15 179.40(15)
C22 C23 C28 C27 -176.18(15)
C24 C23 C28 C27 2.7(2)
C34 C29 C30 C31 1.0(3)
C29 C30 C31 C32 -0.7(3)
C30 C31 C32 C33 -0.7(3)
C31 C32 C33 C34 1.8(3)
C32 C33 C34 C29 -1.4(3)
C32 C33 C34 N4 -177.02(17)
C30 C29 C34 C33 0.1(3)
C30 C29 C34 N4 176.05(16)
C41 C36 C37 C38 1.1(2)
N5 C36 C37 C38 -178.38(15)
C36 C37 C38 C39 -0.5(3)
C37 C38 C39 C40 -0.5(3)
C38 C39 C40 C41 0.9(3)
C39 C40 C41 C36 -0.3(3)
C39 C40 C41 N6 -176.40(18)
C37 C36 C41 C40 -0.7(2)
N5 C36 C41 C40 178.87(15)
C37 C36 C41 N6 175.57(14)
N5 C36 C41 N6 -4.9(2)
N6 C42 C43 C56 -43.0(2)
N6 C42 C43 C44 136.46(16)
C56 C43 C44 C45 -170.72(14)
C42 C43 C44 C45 9.9(2)
C56 C43 C44 C49 9.1(2)
C42 C43 C44 C49 -170.34(13)
C43 C44 C45 C46 -179.29(16)
C49 C44 C45 C46 0.9(2)
C44 C45 C46 C47 2.3(3)
C45 C46 C47 C48 -2.8(3)
C46 C47 C48 C49 0.0(3)
C47 C48 C49 C50 -176.09(18)
C47 C48 C49 C44 3.2(3)
C43 C44 C49 C50 -4.1(2)
C45 C44 C49 C50 175.73(15)
C43 C44 C49 C48 176.64(15)
C45 C44 C49 C48 -3.5(2)
C48 C49 C50 C51 176.32(16)
C44 C49 C50 C51 -2.9(2)
C49 C50 C51 C52 -173.56(15)
C49 C50 C51 C56 4.9(2)
C50 C51 C52 C53 174.92(17)
C56 C51 C52 C53 -3.5(2)
C51 C52 C53 C54 0.5(3)
C52 C53 C54 C55 2.6(3)
C53 C54 C55 C56 -2.4(3)
C44 C43 C56 C55 167.66(14)
C42 C43 C56 C55 -12.9(2)
C44 C43 C56 C51 -7.2(2)
C42 C43 C56 C51 172.21(13)
C54 C55 C56 C43 -175.61(15)
C54 C55 C56 C51 -0.6(2)
C50 C51 C56 C43 0.2(2)
C52 C51 C56 C43 178.72(14)
C50 C51 C56 C55 -174.95(14)
C52 C51 C56 C55 3.5(2)
N2 C7 N1 C6 9.4(3)
S1 C7 N1 C6 -171.10(15)
C1 C6 N1 C7 26.5(3)
C5 C6 N1 C7 -157.95(18)
N1 C7 N2 C8 -166.81(16)
S1 C7 N2 C8 13.8(3)
C9 C8 N2 C7 -14.2(3)
C13 C8 N2 C7 164.89(16)
C15 C14 N3 C13 177.32(14)
C12 C13 N3 C14 -34.9(2)
C8 C13 N3 C14 149.78(16)
N5 C35 N4 C34 -14.2(3)
S2 C35 N4 C34 165.96(15)
C33 C34 N4 C35 -25.0(3)
C29 C34 N4 C35 159.31(17)
N4 C35 N5 C36 167.90(15)
S2 C35 N5 C36 -12.3(3)
C37 C36 N5 C35 18.4(3)
C41 C36 N5 C35 -161.10(16)
C43 C42 N6 C41 174.85(14)
C40 C41 N6 C42 -36.1(2)
C36 C41 N6 C42 147.81(15)

loop_
_cod_related_entry_id
_cod_related_entry_database
_cod_related_entry_code
1 ChemSpider 24739580
